data_2225060
loop_
_publ_author_name
'Thimmaiah, Srinivasa'
'Miller, Gordon J.'

_publ_section_title
;
 Pd~2.28(1)~Zn~10.37(1)~Al~0.35(1)~, a ternary \g-brass-type structure
;
_journal_coeditor_code MG2090
_journal_issue 2
_journal_name_full 'Acta Crystallographica Section E'
_journal_page_first i5
_journal_paper_doi 10.1107/S1600536810000723
_journal_volume 66
_journal_year 2010
_chemical_formula_iupac 'Pd2.28 Zn10.37 Al0.35'
_chemical_formula_sum 'Al0.35 Pd2.28 Zn10.37'
_chemical_formula_weight 929.56
_chemical_name_common 'palladium zinc aluminum'
_chemical_name_systematic
;
palladium zinc aluminium (2.28/10.37/0.35)
;
_space_group_IT_number 217
_symmetry_cell_setting cubic
_symmetry_space_group_name_Hall 'I -4 2 3'
_symmetry_space_group_name_H-M 'I -4 3 m'
_atom_sites_solution_primary direct
_atom_sites_solution_secondary difmap
_audit_creation_method SHELXL-97
_cell_angle_alpha 90.00
_cell_angle_beta 90.00
_cell_angle_gamma 90.00
_cell_formula_units_Z 4
_cell_length_a 9.1079(11)
_cell_length_b 9.1079(11)
_cell_length_c 9.1079(11)
_cell_measurement_reflns_used 2000
_cell_measurement_temperature 293(2)
_cell_measurement_theta_max 34.8
_cell_measurement_theta_min 3.15
_cell_volume 755.54(16)
_computing_cell_refinement 'X-AREA (Stoe & Cie, 2009)'
_computing_data_collection 'X-AREA (Stoe & Cie, 2009)'
_computing_data_reduction 'X-AREA (Stoe & Cie, 2009)'
_computing_molecular_graphics 'DIAMOND (Brandenburg, 2009)'
_computing_publication_material 'SHELXTL (Sheldrick, 2008)'
_computing_structure_refinement 'SHELXL97 (Sheldrick, 2008)'
_computing_structure_solution 'SHELXS97 (Sheldrick, 2008)'
_diffrn_ambient_temperature 293(2)
_diffrn_measured_fraction_theta_full 1.000
_diffrn_measured_fraction_theta_max 1.000
_diffrn_measurement_device_type Stoe/IPDS-II
_diffrn_measurement_method '\f and \w scans'
_diffrn_radiation_monochromator graphite
_diffrn_radiation_source 'fine-focus sealed tube'
_diffrn_radiation_type MoK\a
_diffrn_radiation_wavelength 0.71073
_diffrn_reflns_av_R_equivalents 0.0691
_diffrn_reflns_av_sigmaI/netI 0.0175
_diffrn_reflns_limit_h_max 14
_diffrn_reflns_limit_h_min -14
_diffrn_reflns_limit_k_max 13
_diffrn_reflns_limit_k_min -14
_diffrn_reflns_limit_l_max 14
_diffrn_reflns_limit_l_min -14
_diffrn_reflns_number 11243
_diffrn_reflns_theta_full 34.80
_diffrn_reflns_theta_max 34.80
_diffrn_reflns_theta_min 3.16
_exptl_absorpt_coefficient_mu 37.464
_exptl_absorpt_correction_T_max 0.4652
_exptl_absorpt_correction_T_min 0.0543
_exptl_absorpt_correction_type numerical
_exptl_absorpt_process_details '(X-SHAPE and X-RED; Stoe & Cie, 2005)'
_exptl_crystal_colour silver
_exptl_crystal_density_diffrn 8.172
_exptl_crystal_density_method 'not measured'
_exptl_crystal_description rectangular
_exptl_crystal_F_000 1681
_exptl_crystal_size_max 0.12
_exptl_crystal_size_mid 0.06
_exptl_crystal_size_min 0.03
_refine_diff_density_max 1.045
_refine_diff_density_min -1.186
_refine_ls_abs_structure_details 'Flack (1983)'
_refine_ls_abs_structure_Flack 0.04(4)
_refine_ls_extinction_coef 0.00118(16)
_refine_ls_extinction_expression Fc^*^=kFc[1+0.001xFc^2^\l^3^/sin(2\q)]^-1/4^
_refine_ls_extinction_method 'SHELXL97 (Sheldrick, 2008)'
_refine_ls_goodness_of_fit_ref 1.023
_refine_ls_matrix_type full
_refine_ls_number_parameters 22
_refine_ls_number_reflns 339
_refine_ls_number_restraints 0
_refine_ls_restrained_S_all 1.023
_refine_ls_R_factor_all 0.0276
_refine_ls_R_factor_gt 0.0273
_refine_ls_shift/su_max 0.000
_refine_ls_shift/su_mean 0.000
_refine_ls_structure_factor_coef Fsqd
_refine_ls_weighting_details 'calc w=1/[\s^2^(Fo^2^)+(0.0249P)^2^+32.9721P] where P=(Fo^2^+2Fc^2^)/3'
_refine_ls_weighting_scheme calc
_refine_ls_wR_factor_gt 0.0682
_refine_ls_wR_factor_ref 0.0683
_reflns_number_gt 337
_reflns_number_total 339
_reflns_threshold_expression I>2\s(I)
_cod_data_source_file mg2090.cif
_cod_data_source_block I
_cod_depositor_comments
;
The following automatic conversions were performed:

'_chemical_melting_point' value 'not measured' was changed to '?' -
the value is undefined or not given.

Automatic conversion script
Id: cif_fix_values 1646 2011-03-28 12:23:43Z adriana 

The following automatic conversions were performed:

'_chemical_melting_point' value 'not measured' was changed to '?' -
the value is undefined or not given.

Automatic conversion script
Id: cif_fix_values 1715 2011-07-08 13:25:40Z adriana 
;
_cod_database_code 2225060
_cod_database_fobs_code 2225060

loop_
_symmetry_equiv_pos_as_xyz
'x, y, z'
'-x, -y, z'
'-x, y, -z'
'x, -y, -z'
'z, x, y'
'z, -x, -y'
'-z, -x, y'
'-z, x, -y'
'y, z, x'
'-y, z, -x'
'y, -z, -x'
'-y, -z, x'
'y, x, z'
'-y, -x, z'
'y, -x, -z'
'-y, x, -z'
'x, z, y'
'-x, z, -y'
'-x, -z, y'
'x, -z, -y'
'z, y, x'
'z, -y, -x'
'-z, y, -x'
'-z, -y, x'
'x+1/2, y+1/2, z+1/2'
'-x+1/2, -y+1/2, z+1/2'
'-x+1/2, y+1/2, -z+1/2'
'x+1/2, -y+1/2, -z+1/2'
'z+1/2, x+1/2, y+1/2'
'z+1/2, -x+1/2, -y+1/2'
'-z+1/2, -x+1/2, y+1/2'
'-z+1/2, x+1/2, -y+1/2'
'y+1/2, z+1/2, x+1/2'
'-y+1/2, z+1/2, -x+1/2'
'y+1/2, -z+1/2, -x+1/2'
'-y+1/2, -z+1/2, x+1/2'
'y+1/2, x+1/2, z+1/2'
'-y+1/2, -x+1/2, z+1/2'
'y+1/2, -x+1/2, -z+1/2'
'-y+1/2, x+1/2, -z+1/2'
'x+1/2, z+1/2, y+1/2'
'-x+1/2, z+1/2, -y+1/2'
'-x+1/2, -z+1/2, y+1/2'
'x+1/2, -z+1/2, -y+1/2'
'z+1/2, y+1/2, x+1/2'
'z+1/2, -y+1/2, -x+1/2'
'-z+1/2, y+1/2, -x+1/2'
'-z+1/2, -y+1/2, x+1/2'

loop_
_atom_site_type_symbol
_atom_site_label
_atom_site_fract_x
_atom_site_fract_y
_atom_site_fract_z
_atom_site_U_iso_or_equiv
_atom_site_adp_type
_atom_site_calc_flag
_atom_site_refinement_flags
_atom_site_occupancy
_atom_site_disorder_assembly
_atom_site_disorder_group
Pd Pd1 0.32674(6) 0.32674(6) 0.32674(6) 0.0101(3) Uani d S 1 . .
Zn Zn1 0.10828(12) 0.10828(12) 0.10828(12) 0.0139(5) Uani d SP 0.924(17) . .
Al Al1 0.10828(12) 0.10828(12) 0.10828(12) 0.0139(5) Uani d SP 0.076(17) . .
Zn Zn2 0.35776(15) 0.0000 0.0000 0.0135(5) Uani d SP 0.91(3) . .
Pd Pd2 0.35776(15) 0.0000 0.0000 0.0135(5) Uani d SP 0.09(3) . .
Zn Zn3 0.31076(9) 0.31076(9) 0.03932(12) 0.0162(3) Uani d SP 0.966(13) . .
Al Al3 0.31076(9) 0.31076(9) 0.03932(12) 0.0162(3) Uani d SP 0.034(13) . .

loop_
_atom_site_aniso_label
_atom_site_aniso_U_11
_atom_site_aniso_U_22
_atom_site_aniso_U_33
_atom_site_aniso_U_12
_atom_site_aniso_U_13
_atom_site_aniso_U_23
Pd1 0.0101(3) 0.0101(3) 0.0101(3) 0.0007(2) 0.0007(2) 0.0007(2)
Zn1 0.0139(5) 0.0139(5) 0.0139(5) 0.0029(4) 0.0029(4) 0.0029(4)
Al1 0.0139(5) 0.0139(5) 0.0139(5) 0.0029(4) 0.0029(4) 0.0029(4)
Zn2 0.0124(7) 0.0140(6) 0.0140(6) 0.000 0.000 0.0034(5)
Pd2 0.0124(7) 0.0140(6) 0.0140(6) 0.000 0.000 0.0034(5)
Zn3 0.0177(4) 0.0177(4) 0.0132(5) -0.0026(3) -0.0028(2) -0.0028(2)
Al3 0.0177(4) 0.0177(4) 0.0132(5) -0.0026(3) -0.0028(2) -0.0028(2)

loop_
_atom_type_symbol
_atom_type_description
_atom_type_scat_dispersion_real
_atom_type_scat_dispersion_imag
_atom_type_scat_source
Al Al 0.0645 0.0514 'International Tables Vol C Tables 4.2.6.8 and 6.1.1.4'
Zn Zn 0.2839 1.4301 'International Tables Vol C Tables 4.2.6.8 and 6.1.1.4'
Pd Pd -0.9988 1.0072 'International Tables Vol C Tables 4.2.6.8 and 6.1.1.4'

loop_
_geom_angle_atom_site_label_1
_geom_angle_atom_site_label_2
_geom_angle_atom_site_label_3
_geom_angle_site_symmetry_1
_geom_angle_site_symmetry_3
_geom_angle
_geom_angle_publ_flag
Al3 Pd1 Zn3 34 34 0.00(6) ?
Al3 Pd1 Al3 34 30 118.459(14) ?
Zn3 Pd1 Al3 34 30 118.459(14) ?
Al3 Pd1 Al3 34 26 118.459(14) ?
Zn3 Pd1 Al3 34 26 118.459(14) ?
Al3 Pd1 Al3 30 26 118.459(14) ?
Al3 Pd1 Zn3 34 30 118.459(14) ?
Zn3 Pd1 Zn3 34 30 118.459(14) ?
Al3 Pd1 Zn3 30 30 0.00(6) ?
Al3 Pd1 Zn3 26 30 118.459(14) ?
Al3 Pd1 Zn3 34 26 118.459(14) ?
Zn3 Pd1 Zn3 34 26 118.459(14) ?
Al3 Pd1 Zn3 30 26 118.459(14) ?
Al3 Pd1 Zn3 26 26 0.00(6) ?
Zn3 Pd1 Zn3 30 26 118.459(14) ?
Al3 Pd1 Al3 34 5 62.53(3) ?
Zn3 Pd1 Al3 34 5 62.53(3) ?
Al3 Pd1 Al3 30 5 133.05(4) ?
Al3 Pd1 Al3 26 5 62.53(3) ?
Zn3 Pd1 Al3 30 5 133.05(4) ?
Zn3 Pd1 Al3 26 5 62.53(3) ?
Al3 Pd1 Zn3 34 5 62.53(3) ?
Zn3 Pd1 Zn3 34 5 62.53(3) ?
Al3 Pd1 Zn3 30 5 133.05(4) ?
Al3 Pd1 Zn3 26 5 62.53(3) ?
Zn3 Pd1 Zn3 30 5 133.05(4) ?
Zn3 Pd1 Zn3 26 5 62.53(3) ?
Al3 Pd1 Zn3 5 5 0.00(7) ?
Al3 Pd1 Al3 34 9 133.05(4) ?
Zn3 Pd1 Al3 34 9 133.05(4) ?
Al3 Pd1 Al3 30 9 62.53(3) ?
Al3 Pd1 Al3 26 9 62.53(3) ?
Zn3 Pd1 Al3 30 9 62.53(3) ?
Zn3 Pd1 Al3 26 9 62.53(3) ?
Al3 Pd1 Al3 5 9 83.48(4) ?
Zn3 Pd1 Al3 5 9 83.48(4) ?
Al3 Pd1 Zn3 34 9 133.05(4) ?
Zn3 Pd1 Zn3 34 9 133.05(4) ?
Al3 Pd1 Zn3 30 9 62.53(3) ?
Al3 Pd1 Zn3 26 9 62.53(3) ?
Zn3 Pd1 Zn3 30 9 62.53(3) ?
Zn3 Pd1 Zn3 26 9 62.53(3) ?
Al3 Pd1 Zn3 5 9 83.48(4) ?
Zn3 Pd1 Zn3 5 9 83.48(4) ?
Al3 Pd1 Zn3 9 9 0.00(7) ?
Al3 Pd1 Zn3 34 . 62.53(3) ?
Zn3 Pd1 Zn3 34 . 62.53(3) ?
Al3 Pd1 Zn3 30 . 62.53(3) ?
Al3 Pd1 Zn3 26 . 133.05(4) ?
Zn3 Pd1 Zn3 30 . 62.53(3) ?
Zn3 Pd1 Zn3 26 . 133.05(4) ?
Al3 Pd1 Zn3 5 . 83.48(4) ?
Zn3 Pd1 Zn3 5 . 83.48(4) ?
Al3 Pd1 Zn3 9 . 83.48(4) ?
Zn3 Pd1 Zn3 9 . 83.48(4) ?
Zn2 Zn1 Pd2 . 9 119.582(10) ?
Zn2 Zn1 Pd2 . 5 119.582(10) ?
Pd2 Zn1 Pd2 9 5 119.582(10) ?
Zn2 Zn1 Zn2 . 9 119.582(10) ?
Pd2 Zn1 Zn2 9 9 0.0 ?
Pd2 Zn1 Zn2 5 9 119.582(10) ?
Zn2 Zn1 Zn2 . 5 119.582(10) ?
Pd2 Zn1 Zn2 9 5 119.582(10) ?
Pd2 Zn1 Zn2 5 5 0.0 ?
Zn2 Zn1 Zn2 9 5 119.582(10) ?
Zn2 Zn1 Al3 . 9 65.28(2) ?
Pd2 Zn1 Al3 9 9 65.28(2) ?
Pd2 Zn1 Al3 5 9 135.08(8) ?
Zn2 Zn1 Al3 9 9 65.28(2) ?
Zn2 Zn1 Al3 5 9 135.08(8) ?
Zn2 Zn1 Al3 . 5 135.08(8) ?
Pd2 Zn1 Al3 9 5 65.28(2) ?
Pd2 Zn1 Al3 5 5 65.28(2) ?
Zn2 Zn1 Al3 9 5 65.28(2) ?
Zn2 Zn1 Al3 5 5 65.28(2) ?
Al3 Zn1 Al3 9 5 81.33(6) ?
Zn2 Zn1 Zn3 . 9 65.28(2) ?
Pd2 Zn1 Zn3 9 9 65.28(2) ?
Pd2 Zn1 Zn3 5 9 135.08(8) ?
Zn2 Zn1 Zn3 9 9 65.28(2) ?
Zn2 Zn1 Zn3 5 9 135.08(8) ?
Al3 Zn1 Zn3 9 9 0.00(6) ?
Al3 Zn1 Zn3 5 9 81.33(6) ?
Zn2 Zn1 Zn3 . 5 135.08(8) ?
Pd2 Zn1 Zn3 9 5 65.28(2) ?
Pd2 Zn1 Zn3 5 5 65.28(2) ?
Zn2 Zn1 Zn3 9 5 65.28(2) ?
Zn2 Zn1 Zn3 5 5 65.28(2) ?
Al3 Zn1 Zn3 9 5 81.33(6) ?
Al3 Zn1 Zn3 5 5 0.00(6) ?
Zn3 Zn1 Zn3 9 5 81.33(6) ?
Zn2 Zn1 Zn3 . . 65.28(2) ?
Pd2 Zn1 Zn3 9 . 135.08(8) ?
Pd2 Zn1 Zn3 5 . 65.28(2) ?
Zn2 Zn1 Zn3 9 . 135.08(8) ?
Zn2 Zn1 Zn3 5 . 65.28(2) ?
Al3 Zn1 Zn3 9 . 81.33(6) ?
Al3 Zn1 Zn3 5 . 81.33(6) ?
Zn3 Zn1 Zn3 9 . 81.33(6) ?
Zn3 Zn1 Zn3 5 . 81.33(6) ?
Pd2 Zn2 Zn2 2_655 2_655 0.0 ?
Pd2 Zn2 Al3 2_655 31_554 68.97(4) ?
Zn2 Zn2 Al3 2_655 31_554 68.97(4) ?
Pd2 Zn2 Zn3 2_655 31_554 68.97(4) ?
Zn2 Zn2 Zn3 2_655 31_554 68.97(4) ?
Al3 Zn2 Zn3 31_554 31_554 0.00(5) ?
Pd2 Zn2 Al3 2_655 32_545 68.97(4) ?
Zn2 Zn2 Al3 2_655 32_545 68.97(4) ?
Al3 Zn2 Al3 31_554 32_545 137.93(7) ?
Zn3 Zn2 Al3 31_554 32_545 137.93(7) ?
Pd2 Zn2 Zn3 2_655 32_545 68.97(4) ?
Zn2 Zn2 Zn3 2_655 32_545 68.97(4) ?
Al3 Zn2 Zn3 31_554 32_545 137.93(7) ?
Zn3 Zn2 Zn3 31_554 32_545 137.93(7) ?
Al3 Zn2 Zn3 32_545 32_545 0.00(3) ?
Pd2 Zn2 Zn1 2_655 . 148.46(4) ?
Zn2 Zn2 Zn1 2_655 . 148.46(4) ?
Al3 Zn2 Zn1 31_554 . 107.81(3) ?
Zn3 Zn2 Zn1 31_554 . 107.81(3) ?
Al3 Zn2 Zn1 32_545 . 107.81(3) ?
Zn3 Zn2 Zn1 32_545 . 107.81(3) ?
Pd2 Zn2 Zn1 2_655 4 148.46(4) ?
Zn2 Zn2 Zn1 2_655 4 148.46(4) ?
Al3 Zn2 Zn1 31_554 4 107.81(3) ?
Zn3 Zn2 Zn1 31_554 4 107.81(3) ?
Al3 Zn2 Zn1 32_545 4 107.81(3) ?
Zn3 Zn2 Zn1 32_545 4 107.81(3) ?
Zn1 Zn2 Zn1 . 4 63.08(9) ?
Pd2 Zn2 Al1 2_655 4 148.46(4) ?
Zn2 Zn2 Al1 2_655 4 148.46(4) ?
Al3 Zn2 Al1 31_554 4 107.81(3) ?
Zn3 Zn2 Al1 31_554 4 107.81(3) ?
Al3 Zn2 Al1 32_545 4 107.81(3) ?
Zn3 Zn2 Al1 32_545 4 107.81(3) ?
Zn1 Zn2 Al1 . 4 63.08(9) ?
Zn1 Zn2 Al1 4 4 0.00(6) ?
Pd2 Zn2 Pd1 2_655 26_554 126.98(3) ?
Zn2 Zn2 Pd1 2_655 26_554 126.98(3) ?
Al3 Zn2 Pd1 31_554 26_554 58.01(3) ?
Zn3 Zn2 Pd1 31_554 26_554 58.01(3) ?
Al3 Zn2 Pd1 32_545 26_554 164.05(6) ?
Zn3 Zn2 Pd1 32_545 26_554 164.05(6) ?
Zn1 Zn2 Pd1 . 26_554 59.16(3) ?
Zn1 Zn2 Pd1 4 26_554 59.16(3) ?
Al1 Zn2 Pd1 4 26_554 59.16(3) ?
Pd2 Zn2 Pd1 2_655 27_545 126.98(3) ?
Zn2 Zn2 Pd1 2_655 27_545 126.98(3) ?
Al3 Zn2 Pd1 31_554 27_545 164.05(6) ?
Zn3 Zn2 Pd1 31_554 27_545 164.05(6) ?
Al3 Zn2 Pd1 32_545 27_545 58.01(3) ?
Zn3 Zn2 Pd1 32_545 27_545 58.01(3) ?
Zn1 Zn2 Pd1 . 27_545 59.16(3) ?
Zn1 Zn2 Pd1 4 27_545 59.16(3) ?
Al1 Zn2 Pd1 4 27_545 59.16(3) ?
Pd1 Zn2 Pd1 26_554 27_545 106.04(6) ?
Pd2 Zn3 Zn2 34 34 0.00(5) ?
Pd2 Zn3 Pd1 34 26_554 153.49(6) ?
Zn2 Zn3 Pd1 34 26_554 153.49(6) ?
Pd2 Zn3 Pd1 34 . 64.47(4) ?
Zn2 Zn3 Pd1 34 . 64.47(4) ?
Pd1 Zn3 Pd1 26_554 . 142.04(5) ?
Pd2 Zn3 Zn1 34 . 145.42(6) ?
Zn2 Zn3 Zn1 34 . 145.42(6) ?
Pd1 Zn3 Zn1 26_554 . 61.09(5) ?
Pd1 Zn3 Zn1 . . 80.96(5) ?
Pd2 Zn3 Al3 34 36_554 102.22(4) ?
Zn2 Zn3 Al3 34 36_554 102.22(4) ?
Pd1 Zn3 Al3 26_554 36_554 58.77(4) ?
Pd1 Zn3 Al3 . 36_554 139.15(3) ?
Zn1 Zn3 Al3 . 36_554 104.13(5) ?
Pd2 Zn3 Al3 34 31_554 102.22(4) ?
Zn2 Zn3 Al3 34 31_554 102.22(4) ?
Pd1 Zn3 Al3 26_554 31_554 58.77(4) ?
Pd1 Zn3 Al3 . 31_554 139.15(3) ?
Zn1 Zn3 Al3 . 31_554 104.13(5) ?
Al3 Zn3 Al3 36_554 31_554 79.83(8) ?
Pd2 Zn3 Zn3 34 36_554 102.22(4) ?
Zn2 Zn3 Zn3 34 36_554 102.22(4) ?
Pd1 Zn3 Zn3 26_554 36_554 58.77(4) ?
Pd1 Zn3 Zn3 . 36_554 139.15(3) ?
Zn1 Zn3 Zn3 . 36_554 104.13(5) ?
Al3 Zn3 Zn3 36_554 36_554 0.00(6) ?
Al3 Zn3 Zn3 31_554 36_554 79.83(8) ?
Pd2 Zn3 Zn3 34 31_554 102.22(4) ?
Zn2 Zn3 Zn3 34 31_554 102.22(4) ?
Pd1 Zn3 Zn3 26_554 31_554 58.77(4) ?
Pd1 Zn3 Zn3 . 31_554 139.15(3) ?
Zn1 Zn3 Zn3 . 31_554 104.13(5) ?
Al3 Zn3 Zn3 36_554 31_554 79.83(8) ?
Al3 Zn3 Zn3 31_554 31_554 0.00(4) ?
Zn3 Zn3 Zn3 36_554 31_554 79.83(8) ?
Pd2 Zn3 Al3 34 34 65.41(4) ?
Zn2 Zn3 Al3 34 34 65.41(4) ?
Pd1 Zn3 Al3 26_554 34 122.72(4) ?
Pd1 Zn3 Al3 . 34 58.70(3) ?
Zn1 Zn3 Al3 . 34 97.39(5) ?
Al3 Zn3 Al3 36_554 34 80.50(3) ?
Al3 Zn3 Al3 31_554 34 153.76(7) ?
Zn3 Zn3 Al3 36_554 34 80.50(3) ?
Zn3 Zn3 Al3 31_554 34 153.76(7) ?
Pd2 Zn3 Al3 34 30 65.41(4) ?
Zn2 Zn3 Al3 34 30 65.41(4) ?
Pd1 Zn3 Al3 26_554 30 122.72(4) ?
Pd1 Zn3 Al3 . 30 58.70(3) ?
Zn1 Zn3 Al3 . 30 97.39(5) ?
Al3 Zn3 Al3 36_554 30 153.76(7) ?
Al3 Zn3 Al3 31_554 30 80.50(3) ?
Zn3 Zn3 Al3 36_554 30 153.76(7) ?
Zn3 Zn3 Al3 31_554 30 80.50(3) ?
Al3 Zn3 Al3 34 30 111.69(7) ?

loop_
_geom_bond_atom_site_label_1
_geom_bond_atom_site_label_2
_geom_bond_site_symmetry_2
_geom_bond_distance
_geom_bond_publ_flag
Pd1 Al3 34 2.6240(11) ?
Pd1 Zn3 34 2.6240(11) ?
Pd1 Al3 30 2.6240(11) ?
Pd1 Al3 26 2.6240(11) ?
Pd1 Zn3 30 2.6240(11) ?
Pd1 Zn3 26 2.6240(11) ?
Pd1 Al3 5 2.6259(12) ?
Pd1 Zn3 5 2.6259(12) ?
Pd1 Al3 9 2.6259(12) ?
Pd1 Zn3 9 2.6259(12) ?
Pd1 Zn3 . 2.6259(12) ?
Zn1 Zn2 . 2.6662(12) ?
Zn1 Pd2 9 2.6662(12) ?
Zn1 Pd2 5 2.6662(12) ?
Zn1 Zn2 9 2.6662(12) ?
Zn1 Zn2 5 2.6662(12) ?
Zn1 Al3 9 2.6826(17) ?
Zn1 Al3 5 2.6826(17) ?
Zn1 Zn3 9 2.6826(17) ?
Zn1 Zn3 5 2.6826(17) ?
Zn1 Zn3 . 2.6826(17) ?
Zn2 Pd2 2_655 2.591(3) ?
Zn2 Zn2 2_655 2.591(3) ?
Zn2 Al3 31_554 2.6115(12) ?
Zn2 Zn3 31_554 2.6115(12) ?
Zn2 Al3 32_545 2.6115(12) ?
Zn2 Zn3 32_545 2.6115(12) ?
Zn2 Zn1 4 2.6662(12) ?
Zn2 Al1 4 2.6662(12) ?
Zn2 Pd1 26_554 2.7936(9) ?
Zn2 Pd1 27_545 2.7936(9) ?
Zn3 Pd2 34 2.6115(12) ?
Zn3 Zn2 34 2.6115(12) ?
Zn3 Pd1 26_554 2.6240(11) ?
Zn3 Al3 36_554 2.7245(6) ?
Zn3 Al3 31_554 2.7245(6) ?
Zn3 Zn3 36_554 2.7245(6) ?
Zn3 Zn3 31_554 2.7245(6) ?
Zn3 Al3 34 2.7245(6) ?
Zn3 Al3 30 2.7245(6) ?
